data_2208751
loop_
_publ_author_name
'C\'eline Besnard'
'Christian Kloc'
'Theo Siegrist'
'Christer Svensson'
'Krystian Pluta'

_publ_section_title
;
 Diquino[3,4-<i>b</i>;4',3'-<i>e</i>][1,4]dithiine
;
_journal_coeditor_code WN2007
_journal_issue 4
_journal_name_full 'Acta Crystallographica Section E'
_journal_page_first o1333
_journal_page_last o1335
_journal_paper_doi 10.1107/S1600536806007793
_journal_volume 62
_journal_year 2006
_chemical_formula_iupac 'C18 H10 N2 S2'
_chemical_formula_moiety 'C18 H10 N2 S2'
_chemical_formula_sum 'C18 H10 N2 S2'
_chemical_formula_weight 318.42
_chemical_name_systematic
;
Diquino[3,4-b;4',3'-e][1,4]dithiine
;
_space_group_IT_number 31
_symmetry_cell_setting orthorhombic
_symmetry_space_group_name_Hall 'P 2ac -2'
_symmetry_space_group_name_H-M 'P m n 21'
_atom_sites_solution_hydrogens geom
_atom_sites_solution_primary direct
_audit_creation_method CRYSTALS_ver_12.80
_cell_angle_alpha 90
_cell_angle_beta 90
_cell_angle_gamma 90
_cell_formula_units_Z 2
_cell_length_a 23.440(5)
_cell_length_b 7.5873(15)
_cell_length_c 3.9960(8)
_cell_measurement_reflns_used 2883
_cell_measurement_temperature 293
_cell_measurement_theta_max 34.420
_cell_measurement_theta_min 3.408
_cell_volume 710.7(3)
_computing_cell_refinement
;
SAINT  (Siemens, 1995)
;
_computing_data_collection
;
SMART (Siemens, 1995)
;
_computing_data_reduction
;
SAINT
;
_computing_molecular_graphics
;
ORTEPIII (Burnett & Johnson, 1996) and ATOMS (Dowty, 1994)
;
_computing_publication_material
;
CRYSTALS and enCIFer (Allen <i>et al.</i>,  2004)
;
_computing_structure_refinement 'CRYSTALS (Betteridge et al., 2003)'
_computing_structure_solution
;
SIR92 (Altomare <i>et al.</i>,  1993)
;
_diffrn_ambient_temperature 293
_diffrn_measured_fraction_theta_full 0.939
_diffrn_measured_fraction_theta_max 0.887
_diffrn_measurement_device_type 'Siemens SMART CCD'
_diffrn_measurement_method '\w scans'
_diffrn_radiation_monochromator graphite
_diffrn_radiation_type Synchrotron
_diffrn_radiation_wavelength 0.90200
_diffrn_reflns_av_R_equivalents 0.062
_diffrn_reflns_limit_h_max 28
_diffrn_reflns_limit_h_min -24
_diffrn_reflns_limit_k_max 9
_diffrn_reflns_limit_k_min -9
_diffrn_reflns_limit_l_max 4
_diffrn_reflns_limit_l_min -4
_diffrn_reflns_number 2883
_diffrn_reflns_theta_full 30.066
_diffrn_reflns_theta_max 34.420
_diffrn_reflns_theta_min 3.408
_diffrn_standards_number 0
_exptl_absorpt_coefficient_mu 0.370
_exptl_absorpt_correction_T_max 0.97
_exptl_absorpt_correction_T_min 0.85
_exptl_absorpt_correction_type multi-scan
_exptl_absorpt_process_details '(SADABS; Siemens, 1996)'
_exptl_crystal_colour colourless
_exptl_crystal_density_diffrn 1.488
_exptl_crystal_description needle
_exptl_crystal_F_000 328
_exptl_crystal_size_max 0.2
_exptl_crystal_size_mid 0.01
_exptl_crystal_size_min 0.01
_refine_diff_density_max 0.19
_refine_diff_density_min -0.18
_refine_ls_abs_structure_details 'Flack (1983), 497 Friedel pairs'
_refine_ls_abs_structure_Flack -0.11(14)
_refine_ls_extinction_method None
_refine_ls_goodness_of_fit_ref 0.9641
_refine_ls_hydrogen_treatment constr
_refine_ls_matrix_type full
_refine_ls_number_parameters 104
_refine_ls_number_reflns 1157
_refine_ls_number_restraints 1
_refine_ls_R_factor_all 0.0340
_refine_ls_R_factor_gt 0.0340
_refine_ls_shift/su_max 0.000138
_refine_ls_structure_factor_coef Fsqd
_refine_ls_weighting_details
;
w = [1-(F~o~-F~c~)^2^/36\s^2^(F)]^2^/[15.6T~0~(x)+20.5T~1~(x)+8.37T~2~(x)]
where T~i~ are Chebychev polynomials and x = F~c~/F~max~
(Prince, 1982; Watkin, 1994)
;
_refine_ls_weighting_scheme calc
_refine_ls_wR_factor_all 0.0766
_refine_ls_wR_factor_gt 0.0766
_refine_ls_wR_factor_ref 0.0766
_reflns_number_gt 1157
_reflns_number_total 1157
_reflns_threshold_expression I>2\s(I)
_cod_data_source_file wn2007.cif
_cod_data_source_block I
_cod_depositor_comments
;
The following automatic conversions were performed:
'_symmetry_cell_setting' value 'Orthorhombic' changed to 'orthorhombic'
according to '/home/saulius/struct/CIF-dictionaries/cif_core.dic'
dictionary named 'cif_core.dic' version 2.4.1 from
2010-06-29.

'_exptl_absorpt_correction_type' value ' multi-scan ' changed
to 'multi-scan' according to
'/home/saulius/struct/CIF-dictionaries/cif_core.dic' dictionary named
'cif_core.dic' version 2.4.1 from 2010-06-29.

Automatic conversion script
Id: cif_fix_enum 1527 2010-12-29 10:47:43Z saulius 

The following automatic conversions were performed:

'_symmetry_cell_setting' value 'Orthorhombic' changed to
'orthorhombic' according to
/home/saulius/struct/CIF-dictionaries/cif_core.dic dictionary named
'cif_core.dic' version 2.4.1 from
2010-06-29.

'_exptl_absorpt_correction_type' value ' multi-scan '
changed to 'multi-scan' according to
/home/saulius/struct/CIF-dictionaries/cif_core.dic dictionary named
'cif_core.dic' version 2.4.1 from 2010-06-29.

Automatic conversion script
Id: cif_fix_values 1715 2011-07-08 13:25:40Z adriana 
;
_cod_database_code 2208751
_cod_database_fobs_code 2208751

loop_
_symmetry_equiv_pos_as_xyz
x,y,z
-x,y,z
x+1/2,-y,z+1/2
-x+1/2,-y,z+1/2

loop_
_atom_site_type_symbol
_atom_site_label
_atom_site_fract_x
_atom_site_fract_y
_atom_site_fract_z
_atom_site_U_iso_or_equiv
_atom_site_adp_type
_atom_site_occupancy
N N -0.15247(9) 0.4208(3) 0.6446(7) 0.0435 Uani 1.0000
C C2 -0.10638(12) 0.3623(4) 0.5018(8) 0.0408 Uani 1.0000
C C3 -0.05795(10) 0.4654(3) 0.4219(7) 0.0339 Uani 1.0000
C C4 -0.05805(10) 0.6406(3) 0.5055(7) 0.0319 Uani 1.0000
C C5 -0.10680(10) 0.7126(3) 0.6734(7) 0.0323 Uani 1.0000
C C6 -0.11129(11) 0.8900(4) 0.7789(7) 0.0401 Uani 1.0000
C C7 -0.16039(12) 0.9493(4) 0.9317(9) 0.0467 Uani 1.0000
C C8 -0.20638(12) 0.8357(5) 0.9834(9) 0.0513 Uani 1.0000
C C9 -0.20308(11) 0.6637(4) 0.8901(9) 0.0469 Uani 1.0000
C C10 -0.15341(11) 0.5955(4) 0.7340(7) 0.0373 Uani 1.0000
S S2 0.0000 0.77991(13) 0.4020(3) 0.0383 Uani 1.0000
S S1 0.0000 0.36432(15) 0.2145(3) 0.0431 Uani 1.0000
H H21 -0.1056 0.2463 0.3932 0.0591 Uiso 1.0000
H H61 -0.0803 0.9625 0.6864 0.0568 Uiso 1.0000
H H71 -0.1628 1.0667 0.9585 0.0671 Uiso 1.0000
H H81 -0.2392 0.8795 1.0381 0.0733 Uiso 1.0000
H H91 -0.2338 0.5876 0.8783 0.0680 Uiso 1.0000

loop_
_atom_site_aniso_label
_atom_site_aniso_U_11
_atom_site_aniso_U_22
_atom_site_aniso_U_33
_atom_site_aniso_U_12
_atom_site_aniso_U_13
_atom_site_aniso_U_23
N 0.0352(12) 0.0469(13) 0.0485(17) -0.0113(10) -0.0044(11) 0.0064(12)
C2 0.0426(15) 0.0398(15) 0.0400(19) -0.0075(12) -0.0075(13) 0.0032(12)
C3 0.0342(11) 0.0387(12) 0.0288(15) -0.0019(10) -0.0086(11) 0.0043(12)
C4 0.0261(11) 0.0376(13) 0.0318(15) -0.0006(10) -0.0062(10) 0.0102(11)
C5 0.0252(11) 0.0408(14) 0.0309(15) 0.0001(10) -0.0065(10) 0.0099(12)
C6 0.0318(12) 0.0438(15) 0.045(2) 0.0030(11) -0.0082(12) 0.0060(14)
C7 0.0421(14) 0.0516(17) 0.0463(19) 0.0090(12) -0.0072(15) -0.0048(16)
C8 0.0363(14) 0.075(2) 0.043(2) 0.0099(14) 0.0024(13) -0.0014(16)
C9 0.0294(12) 0.0676(19) 0.0436(19) -0.0061(12) -0.0016(13) 0.0051(18)
C10 0.0310(13) 0.0479(15) 0.0332(17) -0.0064(11) -0.0082(12) 0.0077(15)
S2 0.0274(4) 0.0362(4) 0.0512(6) 0.0000 0.0000 0.0185(5)
S1 0.0453(5) 0.0470(5) 0.0371(6) 0.0000 0.0000 -0.0074(5)

loop_
_atom_type_symbol
_atom_type_scat_dispersion_real
_atom_type_scat_dispersion_imag
_atom_type_scat_source
C 0.0033 0.0016 'International Tables Vol C 4.2.6.8 and 6.1.1.4'
H 0.0000 0.0000 'International Tables Vol C 4.2.6.8 and 6.1.1.4'
S 0.1246 0.1234 'International Tables Vol C 4.2.6.8 and 6.1.1.4'
N 0.0061 0.0033 'International Tables Vol C 4.2.6.8 and 6.1.1.4'

loop_
_geom_angle_atom_site_label_1
_geom_angle_atom_site_label_2
_geom_angle_atom_site_label_3
_geom_angle_site_symmetry_1
_geom_angle_site_symmetry_3
_geom_angle
_geom_angle_publ_flag
C2 N C10 . . 117.2(2) no
N C2 C3 . . 125.2(3) no
N C2 H21 . . 121.1 no
C3 C2 H21 . . 112.4 no
C2 C3 C4 . . 118.7(3) no
C2 C3 S1 . . 118.8(2) no
C4 C3 S1 . . 122.5(2) no
C3 C4 C5 . . 119.0(2) no
C3 C4 S2 . . 121.3(2) no
C5 C4 S2 . . 119.6(2) no
C4 C5 C6 . . 124.2(2) no
C4 C5 C10 . . 116.9(2) no
C6 C5 C10 . . 119.0(3) no
C5 C6 C7 . . 120.3(3) no
C5 C6 H61 . . 111.4 no
C7 C6 H61 . . 126.9 no
C6 C7 C8 . . 120.6(3) no
C6 C7 H71 . . 115.4 no
C8 C7 H71 . . 123.0 no
C7 C8 C9 . . 120.5(3) no
C7 C8 H81 . . 119.1 no
C9 C8 H81 . . 119.2 no
C8 C9 C10 . . 121.2(3) no
C8 C9 H91 . . 124.7 no
C10 C9 H91 . . 112.9 no
C5 C10 C9 . . 118.4(3) no
C5 C10 N . . 123.0(3) no
C9 C10 N . . 118.7(2) no
C4 S2 C4 2_555 . 100.34(16) yes
C3 S1 C3 . 2_555 100.52(18) yes

loop_
_geom_bond_atom_site_label_1
_geom_bond_atom_site_label_2
_geom_bond_distance
_geom_bond_publ_flag
N C2 1.300(4) yes
N C10 1.373(4) yes
C2 C3 1.416(4) no
C2 H21 0.981 no
C3 C4 1.371(4) yes
C3 S1 1.766(3) yes
C4 C5 1.433(4) no
C4 S2 1.772(3) yes
C5 C6 1.414(4) no
C5 C10 1.429(3) no
C6 C7 1.378(4) no
C6 H61 0.984 no
C7 C8 1.396(4) no
C7 H71 0.899 no
C8 C9 1.359(5) no
C8 H81 0.867 no
C9 C10 1.419(4) no
C9 H91 0.925 no

loop_
_cod_related_entry_id
_cod_related_entry_database
_cod_related_entry_code
1 ChemSpider 357950
